data_7251901
loop_
_publ_author_name
'Baskey, Manoj Kumar'
'Ghosh, Subhajit'
'Ahmed, Sabir'
'Dastidar, Parthasarathi'

_publ_section_title
;
 Carbamoyl azide--drug conjugates as supramolecular gelators: design,
 synthesis, crystal structures and anti-melanoma property
;
_journal_issue 20
_journal_name_full CrystEngComm
_journal_page_first 3210
_journal_page_last 3224
_journal_paper_doi 10.1039/D6CE00129G
_journal_volume 28
_journal_year 2026
_chemical_formula_moiety 'C16 H14 N4 O2'
_chemical_formula_sum 'C16 H14 N4 O2'
_chemical_formula_weight 294.31
_space_group_crystal_system monoclinic
_space_group_IT_number 14
_space_group_name_Hall '-P 2ybc'
_space_group_name_H-M_alt 'P 1 21/c 1'
_atom_sites_solution_hydrogens geom
_audit_creation_date 2025-03-19
_audit_creation_method
;
Olex2 1.5
(compiled 2024.02.16 svn.r378c4104 for OlexSys, GUI svn.r6928)
;
_audit_update_record
;
2025-03-20 deposited with the CCDC.	2026-03-27 downloaded from the CCDC.
;
_cell_angle_alpha 90
_cell_angle_beta 91.84(4)
_cell_angle_gamma 90
_cell_formula_units_Z 4
_cell_length_a 19.98(2)
_cell_length_b 4.808(5)
_cell_length_c 14.863(12)
_cell_measurement_reflns_used 1534
_cell_measurement_temperature 160(2)
_cell_measurement_theta_max 25.19
_cell_measurement_theta_min 2.89
_cell_volume 1427(2)
_computing_cell_refinement 'SAINT V8.38A (Bruker, 2018)'
_computing_data_reduction 'SAINT V8.38A (Bruker, 2018)'
_computing_molecular_graphics 'Olex2 1.5 (Dolomanov et al., 2009)'
_computing_publication_material 'Olex2 1.5 (Dolomanov et al., 2009)'
_computing_structure_refinement 'XL  (Sheldrick, 2008)'
_computing_structure_solution 'SHELXT 2014/5 (Sheldrick, 2014)'
_diffrn_ambient_temperature 159.97
_diffrn_detector 'Bruker APEX2 area detector'
_diffrn_detector_area_resol_mean 7.9
_diffrn_detector_type 'CCD area detector'
_diffrn_measured_fraction_theta_full 0.992
_diffrn_measured_fraction_theta_max 0.992
_diffrn_measurement_device 'three-circle diffractometer'
_diffrn_measurement_device_type 'Bruker SMART APEX2 area detector'
_diffrn_measurement_method '\w and \f scans'
_diffrn_radiation_monochromator 'mirror optics'
_diffrn_radiation_probe x-ray
_diffrn_radiation_type MoK\a
_diffrn_radiation_wavelength 0.71073
_diffrn_reflns_av_R_equivalents 0.075
_diffrn_reflns_av_unetI/netI 0.1779
_diffrn_reflns_Laue_measured_fraction_full 0.992
_diffrn_reflns_Laue_measured_fraction_max 0.992
_diffrn_reflns_limit_h_max 23
_diffrn_reflns_limit_h_min -23
_diffrn_reflns_limit_k_max 5
_diffrn_reflns_limit_k_min 0
_diffrn_reflns_limit_l_max 17
_diffrn_reflns_limit_l_min 0
_diffrn_reflns_number 2507
_diffrn_reflns_point_group_measured_fraction_full 0.992
_diffrn_reflns_point_group_measured_fraction_max 0.992
_diffrn_reflns_theta_full 25.046
_diffrn_reflns_theta_max 25.046
_diffrn_reflns_theta_min 2.742
_diffrn_source 'microfocus sealed X-ray tube'
_diffrn_source_current 1.0
_diffrn_source_power 0.05
_diffrn_source_type 'Incoatec I\ms'
_diffrn_source_voltage 50.0
_diffrn_standards_number 0
_exptl_absorpt_coefficient_mu 0.094
_exptl_absorpt_correction_T_max 0.7452
_exptl_absorpt_correction_T_min 0.5183
_exptl_absorpt_correction_type multi-scan
_exptl_absorpt_process_details
;
TWINABS-2016/2 (Bruker,2016/2) was used for absorption correction.
wR2(int) was 0.1552 before and 0.0959 after correction.
The Ratio of minimum to maximum transmission is 0.6955.
The \l/2 correction factor is Not present.
;
_exptl_crystal_colour 'clear light colourless'
_exptl_crystal_colour_lustre clear
_exptl_crystal_colour_modifier light
_exptl_crystal_colour_primary colourless
_exptl_crystal_density_diffrn 1.370
_exptl_crystal_description block
_exptl_crystal_F_000 616
_exptl_crystal_preparation SYNTHESIS
_exptl_crystal_recrystallization_method 'SLOW EVAPORATION'
_exptl_crystal_size_max 0.06
_exptl_crystal_size_mid 0.04
_exptl_crystal_size_min 0.04
_refine_diff_density_max 0.424
_refine_diff_density_min -0.493
_refine_diff_density_rms 0.113
_refine_ls_extinction_method none
_refine_ls_goodness_of_fit_ref 1.026
_refine_ls_hydrogen_treatment constr
_refine_ls_matrix_type full
_refine_ls_number_parameters 201
_refine_ls_number_reflns 2507
_refine_ls_number_restraints 0
_refine_ls_restrained_S_all 1.026
_refine_ls_R_factor_all 0.1880
_refine_ls_R_factor_gt 0.1227
_refine_ls_shift/su_max 0.000
_refine_ls_shift/su_mean 0.000
_refine_ls_structure_factor_coef Fsqd
_refine_ls_weighting_details 'w=1/[\s^2^(Fo^2^)+(0.1958P)^2^] where P=(Fo^2^+2Fc^2^)/3'
_refine_ls_weighting_scheme calc
_refine_ls_wR_factor_gt 0.3035
_refine_ls_wR_factor_ref 0.3466
_reflns_Friedel_coverage 0.000
_reflns_number_gt 1367
_reflns_number_total 2507
_reflns_threshold_expression 'I > 2\s(I)'
_cod_data_source_file d6ce00129g2.cif
_cod_data_source_block mo_pd201223_0ma_a
_cod_depositor_comments 'Adding full bibliography for 7251897--7251901.cif.'
_cod_database_code 7251901
_shelx_shelxl_version_number 2019/1
_shelx_space_group_comment
;
The symmetry employed for this shelxl refinement is uniquely defined
by the following loop, which should always be used as a source of
symmetry information in preference to the above space-group names.
They are only intended as comments.
;
_olex2_refinement_description
;
1. Twinned data refinement
 Scales: 0.89008
 0.10992
2.a Ternary CH refined with riding coordinates:
 C14(H14)
2.b Aromatic/amide H refined with riding coordinates:
 N1(H1), C10(H10), C11(H11), C9(H9), C1(H1A), C13(H13), C2(H2), C5(H5), C4(H4),
  C3(H3)
2.c Idealised Me refined as rotating group:
 C15(H15A,H15B,H15C)
;
_olex2_exptl_crystal_mounting_method LOOP
_olex2_submission_special_instructions 'No special instructions were received'

loop_
_space_group_symop_operation_xyz
'x, y, z'
'-x, y+1/2, -z+1/2'
'-x, -y, -z'
'x, -y-1/2, z-1/2'

loop_
_atom_site_label
_atom_site_type_symbol
_atom_site_fract_x
_atom_site_fract_y
_atom_site_fract_z
_atom_site_U_iso_or_equiv
_atom_site_adp_type
_atom_site_occupancy
_atom_site_site_symmetry_order
_atom_site_calc_flag
_atom_site_refinement_flags_posn
_atom_site_refinement_flags_adp
_atom_site_refinement_flags_occupancy
_atom_site_disorder_assembly
_atom_site_disorder_group
O2 O 0.4086(2) 1.0794(10) 0.4714(3) 0.0374(13) Uani 1 1 d . . . . .
O1 O 0.1277(2) 0.0517(12) 0.6253(3) 0.0443(14) Uani 1 1 d . . . . .
N2 N 0.4574(3) 0.6938(13) 0.4081(4) 0.0360(15) Uani 1 1 d . . . . .
N3 N 0.4909(3) 0.8690(12) 0.3652(3) 0.0331(14) Uani 1 1 d . . . . .
N1 N 0.3752(3) 0.6488(12) 0.5091(3) 0.0301(14) Uani 1 1 d . . . . .
H1 H 0.385252 0.470683 0.507988 0.036 Uiso 1 1 calc R U . . .
C12 C 0.3003(3) 0.5308(14) 0.6316(4) 0.0280(16) Uani 1 1 d . . . . .
C7 C 0.1572(3) 0.0819(15) 0.6984(4) 0.0317(16) Uani 1 1 d . . . . .
C16 C 0.4121(3) 0.8290(14) 0.4654(4) 0.0285(15) Uani 1 1 d . . . . .
C10 C 0.3365(3) 0.2609(15) 0.7613(4) 0.0300(16) Uani 1 1 d . . . . .
H10 H 0.370619 0.207039 0.803746 0.036 Uiso 1 1 calc R U . . .
C11 C 0.3500(4) 0.4548(15) 0.6960(4) 0.0340(17) Uani 1 1 d . . . . .
H11 H 0.393138 0.537298 0.694452 0.041 Uiso 1 1 calc R U . . .
C14 C 0.3166(3) 0.7459(14) 0.5601(4) 0.0289(15) Uani 1 1 d . . . . .
H14 H 0.330211 0.920822 0.592196 0.035 Uiso 1 1 calc R U . . .
N4 N 0.5216(3) 1.0046(15) 0.3227(4) 0.0503(19) Uani 1 1 d . . . . .
C9 C 0.2737(3) 0.1456(15) 0.7651(4) 0.0321(17) Uani 1 1 d . . . . .
H9 H 0.264340 0.017373 0.811697 0.039 Uiso 1 1 calc R U . . .
C8 C 0.2238(3) 0.2138(14) 0.7019(4) 0.0269(15) Uani 1 1 d . . . . .
C6 C 0.1253(3) -0.0161(15) 0.7817(4) 0.0304(16) Uani 1 1 d . . . . .
C15 C 0.2604(4) 0.8176(16) 0.4957(4) 0.0376(18) Uani 1 1 d . . . . .
H15A H 0.244904 0.648976 0.464431 0.056 Uiso 1 1 calc R U . . .
H15B H 0.276009 0.952644 0.451664 0.056 Uiso 1 1 calc R U . . .
H15C H 0.223453 0.898325 0.528754 0.056 Uiso 1 1 calc R U . . .
C1 C 0.1353(3) 0.1155(17) 0.8640(4) 0.0371(18) Uani 1 1 d . . . . .
H1A H 0.166776 0.263052 0.869812 0.044 Uiso 1 1 calc R U . . .
C13 C 0.2385(3) 0.4140(14) 0.6357(4) 0.0311(16) Uani 1 1 d . . . . .
H13 H 0.204462 0.468030 0.593121 0.037 Uiso 1 1 calc R U . . .
C2 C 0.0998(4) 0.0332(19) 0.9379(4) 0.044(2) Uani 1 1 d . . . . .
H2 H 0.105841 0.128564 0.993525 0.052 Uiso 1 1 calc R U . . .
C5 C 0.0787(3) -0.2338(17) 0.7749(5) 0.0393(18) Uani 1 1 d . . . . .
H5 H 0.070327 -0.324831 0.718934 0.047 Uiso 1 1 calc R U . . .
C4 C 0.0451(4) -0.3142(18) 0.8500(5) 0.045(2) Uani 1 1 d . . . . .
H4 H 0.013765 -0.462614 0.845816 0.054 Uiso 1 1 calc R U . . .
C3 C 0.0566(4) -0.181(2) 0.9312(5) 0.052(2) Uani 1 1 d . . . . .
H3 H 0.033831 -0.241680 0.982810 0.062 Uiso 1 1 calc R U . . .

loop_
_atom_site_aniso_label
_atom_site_aniso_U_11
_atom_site_aniso_U_22
_atom_site_aniso_U_33
_atom_site_aniso_U_23
_atom_site_aniso_U_13
_atom_site_aniso_U_12
O2 0.044(3) 0.026(3) 0.043(3) -0.003(2) 0.013(2) 0.003(2)
O1 0.037(3) 0.066(4) 0.030(3) 0.004(2) 0.003(2) -0.013(3)
N2 0.032(3) 0.037(4) 0.040(3) 0.002(3) 0.018(3) -0.004(3)
N3 0.033(3) 0.034(4) 0.034(3) -0.005(3) 0.008(3) 0.000(3)
N1 0.031(3) 0.022(3) 0.038(3) -0.004(2) 0.015(3) 0.003(2)
C12 0.032(4) 0.028(4) 0.025(3) -0.005(3) 0.014(3) -0.002(3)
C7 0.023(4) 0.037(4) 0.035(4) 0.005(3) 0.007(3) 0.001(3)
C16 0.027(4) 0.023(4) 0.036(4) -0.002(3) 0.011(3) 0.008(3)
C10 0.030(4) 0.035(4) 0.026(3) 0.002(3) -0.001(3) 0.003(3)
C11 0.031(4) 0.034(4) 0.037(4) -0.002(3) 0.003(3) 0.002(3)
C14 0.033(4) 0.020(3) 0.035(3) -0.007(3) 0.008(3) 0.006(3)
N4 0.046(4) 0.049(4) 0.058(4) 0.012(3) 0.030(3) -0.012(3)
C9 0.033(4) 0.038(4) 0.026(3) 0.001(3) 0.004(3) 0.005(3)
C8 0.025(3) 0.028(4) 0.029(3) 0.001(3) 0.012(3) 0.003(3)
C6 0.018(3) 0.039(4) 0.034(4) 0.005(3) 0.005(3) 0.008(3)
C15 0.039(4) 0.042(5) 0.032(4) 0.007(3) 0.008(3) -0.008(4)
C1 0.029(4) 0.049(5) 0.034(4) -0.003(3) 0.006(3) 0.002(3)
C13 0.035(4) 0.028(4) 0.031(3) 0.001(3) 0.008(3) -0.001(3)
C2 0.029(4) 0.074(6) 0.028(4) 0.002(4) 0.007(3) 0.014(4)
C5 0.035(4) 0.046(5) 0.037(4) 0.002(3) 0.003(3) -0.002(4)
C4 0.027(4) 0.055(5) 0.054(5) 0.012(4) 0.008(3) -0.006(4)
C3 0.031(4) 0.079(7) 0.047(5) 0.018(4) 0.017(4) 0.004(5)

loop_
_atom_type_symbol
_atom_type_description
_atom_type_scat_dispersion_real
_atom_type_scat_dispersion_imag
_atom_type_scat_source
C C 0.0033 0.0016 'International Tables Vol C Tables 4.2.6.8 and 6.1.1.4'
H H 0.0000 0.0000 'International Tables Vol C Tables 4.2.6.8 and 6.1.1.4'
N N 0.0061 0.0033 'International Tables Vol C Tables 4.2.6.8 and 6.1.1.4'
O O 0.0106 0.0060 'International Tables Vol C Tables 4.2.6.8 and 6.1.1.4'

loop_
_geom_angle_atom_site_label_1
_geom_angle_atom_site_label_2
_geom_angle_atom_site_label_3
_geom_angle
_geom_angle_site_symmetry_1
_geom_angle_site_symmetry_3
_geom_angle_publ_flag
N3 N2 C16 110.9(6) . . ?
N4 N3 N2 173.9(7) . . ?
C16 N1 H1 119.8 . . ?
C16 N1 C14 120.3(6) . . ?
C14 N1 H1 119.8 . . ?
C11 C12 C14 119.3(6) . . ?
C13 C12 C11 119.0(6) . . ?
C13 C12 C14 121.7(6) . . ?
O1 C7 C8 119.2(5) . . ?
O1 C7 C6 119.6(6) . . ?
C8 C7 C6 121.2(6) . . ?
O2 C16 N2 122.6(6) . . ?
O2 C16 N1 125.5(6) . . ?
N1 C16 N2 111.8(6) . . ?
C11 C10 H10 120.0 . . ?
C9 C10 H10 120.0 . . ?
C9 C10 C11 120.1(6) . . ?
C12 C11 H11 119.8 . . ?
C10 C11 C12 120.4(6) . . ?
C10 C11 H11 119.8 . . ?
N1 C14 C12 109.3(5) . . ?
N1 C14 H14 107.4 . . ?
N1 C14 C15 109.4(5) . . ?
C12 C14 H14 107.4 . . ?
C15 C14 C12 115.6(6) . . ?
C15 C14 H14 107.4 . . ?
C10 C9 H9 119.6 . . ?
C10 C9 C8 120.9(6) . . ?
C8 C9 H9 119.6 . . ?
C9 C8 C7 123.4(6) . . ?
C9 C8 C13 118.2(6) . . ?
C13 C8 C7 118.4(6) . . ?
C1 C6 C7 122.5(6) . . ?
C1 C6 C5 118.7(6) . . ?
C5 C6 C7 118.5(6) . . ?
C14 C15 H15A 109.5 . . ?
C14 C15 H15B 109.5 . . ?
C14 C15 H15C 109.5 . . ?
H15A C15 H15B 109.5 . . ?
H15A C15 H15C 109.5 . . ?
H15B C15 H15C 109.5 . . ?
C6 C1 H1A 119.8 . . ?
C2 C1 C6 120.5(7) . . ?
C2 C1 H1A 119.8 . . ?
C12 C13 C8 121.4(6) . . ?
C12 C13 H13 119.3 . . ?
C8 C13 H13 119.3 . . ?
C1 C2 H2 119.9 . . ?
C3 C2 C1 120.3(7) . . ?
C3 C2 H2 119.9 . . ?
C6 C5 H5 120.3 . . ?
C4 C5 C6 119.4(7) . . ?
C4 C5 H5 120.3 . . ?
C5 C4 H4 119.7 . . ?
C5 C4 C3 120.6(8) . . ?
C3 C4 H4 119.7 . . ?
C2 C3 C4 120.5(7) . . ?
C2 C3 H3 119.7 . . ?
C4 C3 H3 119.7 . . ?

loop_
_geom_bond_atom_site_label_1
_geom_bond_atom_site_label_2
_geom_bond_distance
_geom_bond_site_symmetry_2
_geom_bond_publ_flag
O2 C16 1.210(8) . ?
O1 C7 1.228(7) . ?
N2 N3 1.261(8) . ?
N2 C16 1.420(8) . ?
N3 N4 1.107(8) . ?
N1 H1 0.8800 . ?
N1 C16 1.322(9) . ?
N1 C14 1.491(8) . ?
C12 C11 1.404(9) . ?
C12 C14 1.525(9) . ?
C12 C13 1.360(9) . ?
C7 C8 1.475(9) . ?
C7 C6 1.486(9) . ?
C10 H10 0.9500 . ?
C10 C11 1.379(9) . ?
C10 C9 1.374(10) . ?
C11 H11 0.9500 . ?
C14 H14 1.0000 . ?
C14 C15 1.492(9) . ?
C9 H9 0.9500 . ?
C9 C8 1.387(9) . ?
C8 C13 1.414(9) . ?
C6 C1 1.386(9) . ?
C6 C5 1.403(10) . ?
C15 H15A 0.9800 . ?
C15 H15B 0.9800 . ?
C15 H15C 0.9800 . ?
C1 H1A 0.9500 . ?
C1 C2 1.384(10) . ?
C13 H13 0.9500 . ?
C2 H2 0.9500 . ?
C2 C3 1.347(12) . ?
C5 H5 0.9500 . ?
C5 C4 1.376(10) . ?
C4 H4 0.9500 . ?
C4 C3 1.378(11) . ?
C3 H3 0.9500 . ?

loop_
_geom_torsion_atom_site_label_1
_geom_torsion_atom_site_label_2
_geom_torsion_atom_site_label_3
_geom_torsion_atom_site_label_4
_geom_torsion
_geom_torsion_site_symmetry_1
_geom_torsion_site_symmetry_2
_geom_torsion_site_symmetry_3
_geom_torsion_site_symmetry_4
_geom_torsion_publ_flag
O1 C7 C8 C9 -147.8(7) . . . . ?
O1 C7 C8 C13 30.2(9) . . . . ?
O1 C7 C6 C1 -147.9(7) . . . . ?
O1 C7 C6 C5 26.0(10) . . . . ?
N3 N2 C16 O2 -1.1(9) . . . . ?
N3 N2 C16 N1 178.3(5) . . . . ?
C7 C8 C13 C12 -175.9(6) . . . . ?
C7 C6 C1 C2 173.9(7) . . . . ?
C7 C6 C5 C4 -175.4(7) . . . . ?
C16 N1 C14 C12 -157.8(6) . . . . ?
C16 N1 C14 C15 74.7(7) . . . . ?
C10 C9 C8 C7 175.4(6) . . . . ?
C10 C9 C8 C13 -2.6(10) . . . . ?
C11 C12 C14 N1 57.2(7) . . . . ?
C11 C12 C14 C15 -178.9(6) . . . . ?
C11 C12 C13 C8 -1.4(9) . . . . ?
C11 C10 C9 C8 2.3(10) . . . . ?
C14 N1 C16 O2 10.1(10) . . . . ?
C14 N1 C16 N2 -169.2(5) . . . . ?
C14 C12 C11 C10 179.9(6) . . . . ?
C14 C12 C13 C8 179.7(6) . . . . ?
C9 C10 C11 C12 -1.5(10) . . . . ?
C9 C8 C13 C12 2.2(9) . . . . ?
C8 C7 C6 C1 32.4(10) . . . . ?
C8 C7 C6 C5 -153.6(6) . . . . ?
C6 C7 C8 C9 31.8(10) . . . . ?
C6 C7 C8 C13 -150.2(6) . . . . ?
C6 C1 C2 C3 2.1(11) . . . . ?
C6 C5 C4 C3 0.6(12) . . . . ?
C1 C6 C5 C4 -1.2(10) . . . . ?
C1 C2 C3 C4 -2.7(12) . . . . ?
C13 C12 C11 C10 1.1(9) . . . . ?
C13 C12 C14 N1 -124.0(6) . . . . ?
C13 C12 C14 C15 -0.1(9) . . . . ?
C5 C6 C1 C2 -0.1(10) . . . . ?
C5 C4 C3 C2 1.4(12) . . . . ?

loop_
_twin_individual_id
_twin_individual_mass_fraction_refined
1 0.89008
2 0.10992
